data_7718429
loop_
_publ_author_name
'Akintola, Oluseun'
'G&#xf6;rls, Helmar'
'Plass, Winfried'

_publ_section_title
;
 Solvent-directed assembly in MOFs with linear trinuclear cobalt(II)
 nodes: formation of inverted Figaro chains.
;
_journal_issue 17
_journal_name_full 'Dalton transactions (Cambridge, England : 2003)'
_journal_page_first 6946
_journal_page_last 6956
_journal_paper_doi 10.1039/d5dt00149h
_journal_volume 54
_journal_year 2025
_chemical_formula_moiety 'C46 H36 Co3 N2 O14, 2.4(C2 H6 O), 0.7(H2 O)'
_chemical_formula_sum 'C50.8 H51.8 Co3 N2 O17.1'
_chemical_formula_weight 1140.73
_space_group_crystal_system monoclinic
_space_group_IT_number 15
_space_group_name_Hall '-C 2yc'
_space_group_name_H-M_alt 'C 1 2/c 1'
_atom_sites_solution_hydrogens geom
_atom_sites_solution_primary direct
_atom_sites_solution_secondary difmap
_audit_creation_method SHELXL-2019/1
_audit_update_record
;
2025-03-14 deposited with the CCDC.	2025-03-25 downloaded from the CCDC.
;
_cell_angle_alpha 90
_cell_angle_beta 121.360(1)
_cell_angle_gamma 90
_cell_formula_units_Z 4
_cell_length_a 27.5342(5)
_cell_length_b 8.9142(2)
_cell_length_c 26.3993(5)
_cell_measurement_reflns_used 38531
_cell_measurement_temperature 133(2)
_cell_measurement_theta_max 28.283
_cell_measurement_theta_min 2.443
_cell_volume 5533.0(2)
_computing_cell_refinement DENZO
_computing_data_collection COLLECT
_computing_data_reduction DENZO
_computing_molecular_graphics SHELXTL/PC
_computing_publication_material 'SHELXL-2018/3 (Sheldrick, 2018)'
_computing_structure_refinement 'SHELXL-2019/1 (Sheldrick, 2019)'
_computing_structure_solution 'SHELXS-97 (Sheldrick, 2008)'
_diffrn_ambient_temperature 133(2)
_diffrn_measured_fraction_theta_full 0.998
_diffrn_measured_fraction_theta_max 0.992
_diffrn_measurement_device_type KappaCCD
_diffrn_measurement_method 'phi + omega - scans'
_diffrn_radiation_type MoK\a
_diffrn_radiation_wavelength 0.71073
_diffrn_reflns_av_R_equivalents 0.0357
_diffrn_reflns_av_unetI/netI 0.0230
_diffrn_reflns_Laue_measured_fraction_full 0.998
_diffrn_reflns_Laue_measured_fraction_max 0.992
_diffrn_reflns_limit_h_max 36
_diffrn_reflns_limit_h_min -36
_diffrn_reflns_limit_k_max 11
_diffrn_reflns_limit_k_min -11
_diffrn_reflns_limit_l_max 34
_diffrn_reflns_limit_l_min -35
_diffrn_reflns_number 38531
_diffrn_reflns_point_group_measured_fraction_full 0.998
_diffrn_reflns_point_group_measured_fraction_max 0.992
_diffrn_reflns_theta_full 25.242
_diffrn_reflns_theta_max 28.283
_diffrn_reflns_theta_min 2.443
_exptl_absorpt_coefficient_mu 0.957
_exptl_absorpt_correction_T_max 0.7456
_exptl_absorpt_correction_T_min 0.6145
_exptl_absorpt_correction_type multi-scan
_exptl_absorpt_process_details
; 
 SADABS 2016/2: Krause, L., Herbst-Irmer, R., Sheldrick G.M. & Stalke D., 
 J. Appl. Cryst. 48 (2015) 3-10 
;
_exptl_crystal_colour pink-brown
_exptl_crystal_density_diffrn 1.369
_exptl_crystal_density_method 'not measured'
_exptl_crystal_description prism
_exptl_crystal_F_000 2354
_exptl_crystal_size_max 0.104
_exptl_crystal_size_mid 0.088
_exptl_crystal_size_min 0.088
_refine_diff_density_max 1.470
_refine_diff_density_min -0.805
_refine_diff_density_rms 0.122
_refine_ls_extinction_method none
_refine_ls_goodness_of_fit_ref 1.070
_refine_ls_hydrogen_treatment constr
_refine_ls_matrix_type full
_refine_ls_number_parameters 343
_refine_ls_number_reflns 6818
_refine_ls_number_restraints 96
_refine_ls_restrained_S_all 1.076
_refine_ls_R_factor_all 0.0599
_refine_ls_R_factor_gt 0.0541
_refine_ls_shift/su_max 0.001
_refine_ls_shift/su_mean 0.000
_refine_ls_structure_factor_coef Fsqd
_refine_ls_weighting_details 'w=1/[\s^2^(Fo^2^)+(0.0925P)^2^+22.8129P] where P=(Fo^2^+2Fc^2^)/3'
_refine_ls_weighting_scheme calc
_refine_ls_wR_factor_gt 0.1547
_refine_ls_wR_factor_ref 0.1609
_reflns_Friedel_coverage 0.000
_reflns_number_gt 6103
_reflns_number_total 6818
_reflns_threshold_expression 'I > 2\s(I)'
_cod_data_source_file d5dt00149h3.cif
_cod_data_source_block FO6795_JUMP4-(EtOH)
_cod_depositor_comments 'Adding full bibliography for 7718427--7718430.cif.'
_cod_original_sg_symbol_H-M 'C 2/c'
_cod_original_formula_sum 'C50.80 H51.80 Co3 N2 O17.10'
_cod_database_code 7718429
_shelx_shelxl_version_number 2019/1
_shelx_space_group_comment
; 
The symmetry employed for this shelxl refinement is uniquely defined 
by the following loop, which should always be used as a source of 
symmetry information in preference to the above space-group names. 
They are only intended as comments. 
;
_shelx_estimated_absorpt_t_min 0.907
_shelx_estimated_absorpt_t_max 0.920

loop_
_space_group_symop_operation_xyz
'x, y, z'
'-x, y, -z+1/2'
'x+1/2, y+1/2, z'
'-x+1/2, y+1/2, -z+1/2'
'-x, -y, -z'
'x, -y, z-1/2'
'-x+1/2, -y+1/2, -z'
'x+1/2, -y+1/2, z-1/2'

loop_
_atom_site_label
_atom_site_type_symbol
_atom_site_fract_x
_atom_site_fract_y
_atom_site_fract_z
_atom_site_U_iso_or_equiv
_atom_site_adp_type
_atom_site_occupancy
_atom_site_site_symmetry_order
_atom_site_calc_flag
_atom_site_refinement_flags_posn
_atom_site_refinement_flags_adp
_atom_site_refinement_flags_occupancy
_atom_site_disorder_assembly
_atom_site_disorder_group
Co1 Co 0.78571(2) 0.61974(4) 0.49475(2) 0.01626(12) Uani 1 1 d . . . . .
Co2 Co 0.750000 0.250000 0.500000 0.01479(13) Uani 1 2 d S . P . .
O1 O 0.72005(8) 0.5671(2) 0.41107(8) 0.0200(4) Uani 1 1 d . . . . .
O2 O 0.71449(9) 0.3163(2) 0.41491(8) 0.0239(4) Uani 1 1 d . . . . .
O3 O 0.73225(8) 0.3479(2) 0.02712(8) 0.0191(4) Uani 1 1 d . . . . .
O4 O 0.70387(8) 0.5868(2) 0.01521(9) 0.0209(4) Uani 1 1 d . . . . .
O5 O 0.35168(9) -0.0384(2) -0.01681(9) 0.0267(4) Uani 1 1 d . . . . .
O6 O 0.31925(8) 0.0965(2) 0.02872(8) 0.0190(4) Uani 1 1 d . . . . .
N1 N 0.56961(10) 0.3735(3) 0.13633(10) 0.0238(5) Uani 1 1 d . . . . .
C1 C 0.59852(11) 0.3940(3) 0.19885(11) 0.0221(5) Uani 1 1 d . . . . .
C2 C 0.63008(13) 0.5234(4) 0.22362(12) 0.0276(6) Uani 1 1 d . . . . .
H2A H 0.629838 0.600219 0.198553 0.033 Uiso 1 1 calc R U . . .
C3 C 0.66208(13) 0.5416(3) 0.28482(12) 0.0263(6) Uani 1 1 d . . . . .
H3A H 0.683348 0.631017 0.301350 0.032 Uiso 1 1 calc R U . . .
C4 C 0.66305(11) 0.4299(3) 0.32180(11) 0.0197(5) Uani 1 1 d . . . . .
C5 C 0.63006(14) 0.3025(4) 0.29668(13) 0.0315(7) Uani 1 1 d . . . . .
H5A H 0.629703 0.226474 0.321689 0.038 Uiso 1 1 calc R U . . .
C6 C 0.59752(15) 0.2847(4) 0.23545(13) 0.0335(7) Uani 1 1 d . . . . .
H6A H 0.574691 0.197630 0.218818 0.040 Uiso 1 1 calc R U . . .
C7 C 0.70199(11) 0.4385(3) 0.38790(11) 0.0178(5) Uani 1 1 d . . . . .
C8 C 0.60264(11) 0.3889(3) 0.10898(11) 0.0209(5) Uani 1 1 d . . . . .
C9 C 0.65275(13) 0.3077(4) 0.13000(13) 0.0295(6) Uani 1 1 d . . . . .
H9A H 0.665231 0.241201 0.162610 0.035 Uiso 1 1 calc R U . . .
C10 C 0.68449(13) 0.3242(4) 0.10310(13) 0.0270(6) Uani 1 1 d . . . . .
H10A H 0.718323 0.267469 0.116947 0.032 Uiso 1 1 calc R U . . .
C11 C 0.66694(11) 0.4232(3) 0.05613(11) 0.0178(5) Uani 1 1 d . . . . .
C12 C 0.61622(12) 0.5009(4) 0.03461(13) 0.0274(6) Uani 1 1 d . . . . .
H12A H 0.603660 0.567331 0.001977 0.033 Uiso 1 1 calc R U . . .
C13 C 0.58371(12) 0.4822(4) 0.06042(13) 0.0284(6) Uani 1 1 d . . . . .
H13A H 0.548501 0.533506 0.044733 0.034 Uiso 1 1 calc R U . . .
C14 C 0.70323(10) 0.4560(3) 0.03058(10) 0.0161(5) Uani 1 1 d . . . . .
C15 C 0.51637(11) 0.3039(3) 0.10491(11) 0.0208(5) Uani 1 1 d . . . . .
C16 C 0.50182(12) 0.2132(4) 0.05564(12) 0.0239(5) Uani 1 1 d . . . . .
H16A H 0.527680 0.201605 0.042300 0.029 Uiso 1 1 calc R U . . .
C17 C 0.44989(12) 0.1405(3) 0.02641(12) 0.0233(5) Uani 1 1 d . . . . .
H17A H 0.440798 0.076865 -0.006228 0.028 Uiso 1 1 calc R U . . .
C18 C 0.41074(11) 0.1594(3) 0.04423(11) 0.0191(5) Uani 1 1 d . . . . .
C19 C 0.42406(12) 0.2544(3) 0.09191(12) 0.0209(5) Uani 1 1 d . . . . .
H19A H 0.397145 0.269914 0.103629 0.025 Uiso 1 1 calc R U . . .
C20 C 0.47620(12) 0.3259(3) 0.12208(12) 0.0230(5) Uani 1 1 d . . . . .
H20A H 0.485011 0.390002 0.154514 0.028 Uiso 1 1 calc R U . . .
C21 C 0.35768(11) 0.0715(3) 0.01594(11) 0.0190(5) Uani 1 1 d . . . . .
O7 O 0.8486(7) 0.706(4) 0.5789(9) 0.033(2) Uani 0.612(7) 1 d D U P A 1
H7A H 0.855160 0.810066 0.578645 0.039 Uiso 0.612(7) 1 calc R U P A 1
C22 C 0.8826(4) 0.6377(11) 0.6351(4) 0.078(2) Uani 0.612(7) 1 d D U P A 1
H22A H 0.909455 0.712601 0.663699 0.093 Uiso 0.612(7) 1 calc R U P A 1
H22B H 0.905065 0.555087 0.632262 0.093 Uiso 0.612(7) 1 calc R U P A 1
C23 C 0.8453(6) 0.5765(19) 0.6572(6) 0.123(4) Uani 0.612(7) 1 d D U P A 1
H23A H 0.869322 0.529920 0.696176 0.184 Uiso 0.612(7) 1 calc R U P A 1
H23B H 0.823496 0.658757 0.660511 0.184 Uiso 0.612(7) 1 calc R U P A 1
H23C H 0.819114 0.501532 0.629132 0.184 Uiso 0.612(7) 1 calc R U P A 1
O7A O 0.8488(10) 0.722(6) 0.5794(15) 0.033(2) Uani 0.388(7) 1 d D U P A 2
H7AA H 0.836401 0.735449 0.606601 0.039 Uiso 0.388(7) 1 calc R U P A 2
C22A C 0.9054(6) 0.7717(18) 0.6005(6) 0.078(2) Uani 0.388(7) 1 d D U P A 2
H22C H 0.905224 0.878844 0.590523 0.093 Uiso 0.388(7) 1 calc R U P A 2
H22D H 0.922304 0.712844 0.581669 0.093 Uiso 0.388(7) 1 calc R U P A 2
C23A C 0.9403(9) 0.750(3) 0.6682(7) 0.123(4) Uani 0.388(7) 1 d D U P A 2
H23D H 0.979452 0.783485 0.683758 0.184 Uiso 0.388(7) 1 calc R U P A 2
H23E H 0.923295 0.808972 0.686433 0.184 Uiso 0.388(7) 1 calc R U P A 2
H23F H 0.940313 0.643579 0.677611 0.184 Uiso 0.388(7) 1 calc R U P A 2
O1E O 0.5953(5) 0.9003(11) 0.1850(4) 0.1037(15) Uani 0.5 1 d D U P B 1
H1EE H 0.605089 0.911646 0.159965 0.156 Uiso 0.5 1 calc R U P B 1
C1E C 0.5339(7) 0.8878(17) 0.1547(6) 0.1037(15) Uani 0.5 1 d D U P B 1
H1EA H 0.516943 0.988809 0.141480 0.124 Uiso 0.5 1 calc R U P B 1
H1EB H 0.523310 0.849903 0.182883 0.124 Uiso 0.5 1 calc R U P B 1
C2E C 0.5098(8) 0.7864(17) 0.1025(6) 0.1037(15) Uani 0.5 1 d D U P B 1
H2EA H 0.468365 0.782084 0.083682 0.156 Uiso 0.5 1 calc R U P B 1
H2EB H 0.519389 0.824544 0.073906 0.156 Uiso 0.5 1 calc R U P B 1
H2EC H 0.525758 0.685588 0.115324 0.156 Uiso 0.5 1 calc R U P B 1
O1EA O 0.6772(4) 0.9423(8) 0.1370(3) 0.1037(15) Uani 0.7 1 d D U P C 2
H1EF H 0.669043 0.974424 0.103569 0.156 Uiso 0.7 1 calc R U P C 2
C1EA C 0.6898(6) 0.7930(11) 0.1411(4) 0.1037(15) Uani 0.7 1 d D U P C 2
H1EC H 0.707206 0.769877 0.117267 0.124 Uiso 0.7 1 calc R U P C 2
H1ED H 0.654588 0.733020 0.125383 0.124 Uiso 0.7 1 calc R U P C 2
C2EA C 0.7291(6) 0.7553(12) 0.2028(4) 0.1037(15) Uani 0.7 1 d D U P C 2
H2ED H 0.738408 0.648247 0.206164 0.156 Uiso 0.7 1 calc R U P C 2
H2EE H 0.764005 0.814482 0.217991 0.156 Uiso 0.7 1 calc R U P C 2
H2EF H 0.711539 0.777732 0.226083 0.156 Uiso 0.7 1 calc R U P C 2
O1W O 0.6574(9) 0.981(3) 0.2185(7) 0.095(5) Uani 0.25 1 d . . P D 3
H1W1 H 0.644819 0.934296 0.180012 0.143 Uiso 0.25 1 d R U P D 3
H1W2 H 0.690735 1.044087 0.229998 0.143 Uiso 0.25 1 d R U P D 3
O1WA O 0.695(2) 1.005(6) 0.2771(18) 0.095(5) Uani 0.1 1 d . . P D 4
H1W3 H 0.664367 0.982581 0.236444 0.143 Uiso 0.1 1 d R U P D 4
H1W4 H 0.729986 1.027170 0.277779 0.143 Uiso 0.1 1 d R U P D 4

loop_
_atom_site_aniso_label
_atom_site_aniso_U_11
_atom_site_aniso_U_22
_atom_site_aniso_U_33
_atom_site_aniso_U_23
_atom_site_aniso_U_13
_atom_site_aniso_U_12
Co1 0.01449(19) 0.01814(19) 0.01377(18) -0.00155(12) 0.00570(14) 0.00197(12)
Co2 0.0143(2) 0.0164(2) 0.0113(2) -0.00010(16) 0.00499(18) 0.00246(16)
O1 0.0193(9) 0.0213(9) 0.0134(8) -0.0020(7) 0.0044(7) 0.0014(7)
O2 0.0309(11) 0.0222(10) 0.0134(8) 0.0005(7) 0.0078(8) 0.0018(8)
O3 0.0228(9) 0.0178(9) 0.0195(9) 0.0004(7) 0.0130(8) -0.0010(7)
O4 0.0218(9) 0.0174(9) 0.0262(10) 0.0014(7) 0.0143(8) -0.0019(7)
O5 0.0253(10) 0.0301(11) 0.0283(10) -0.0085(8) 0.0164(9) -0.0097(8)
O6 0.0146(8) 0.0206(9) 0.0201(9) 0.0023(7) 0.0078(7) -0.0013(7)
N1 0.0174(11) 0.0418(14) 0.0112(10) -0.0039(9) 0.0068(9) -0.0106(10)
C1 0.0174(12) 0.0347(15) 0.0120(11) -0.0017(10) 0.0062(10) -0.0058(10)
C2 0.0293(14) 0.0322(15) 0.0147(12) 0.0025(11) 0.0068(11) -0.0083(12)
C3 0.0274(14) 0.0261(14) 0.0158(12) -0.0006(10) 0.0046(11) -0.0059(11)
C4 0.0176(11) 0.0270(13) 0.0112(10) -0.0008(10) 0.0052(9) -0.0006(10)
C5 0.0378(17) 0.0374(17) 0.0151(12) -0.0010(12) 0.0109(12) -0.0165(14)
C6 0.0380(17) 0.0400(17) 0.0172(13) -0.0049(12) 0.0106(13) -0.0215(14)
C7 0.0163(11) 0.0233(12) 0.0131(11) -0.0006(9) 0.0072(9) 0.0014(9)
C8 0.0181(12) 0.0309(14) 0.0124(11) -0.0026(10) 0.0069(10) -0.0090(10)
C9 0.0306(15) 0.0411(17) 0.0196(13) 0.0099(12) 0.0151(12) 0.0046(13)
C10 0.0266(14) 0.0358(16) 0.0211(13) 0.0093(12) 0.0142(12) 0.0066(12)
C11 0.0183(11) 0.0194(12) 0.0152(11) -0.0007(9) 0.0083(9) -0.0042(9)
C12 0.0237(13) 0.0367(16) 0.0241(13) 0.0115(12) 0.0140(12) 0.0040(12)
C13 0.0186(12) 0.0418(17) 0.0253(14) 0.0109(13) 0.0117(11) 0.0045(12)
C14 0.0143(11) 0.0202(12) 0.0110(10) -0.0006(9) 0.0046(9) -0.0034(9)
C15 0.0182(12) 0.0291(14) 0.0131(11) 0.0001(10) 0.0066(10) -0.0059(10)
C16 0.0205(13) 0.0343(15) 0.0192(12) -0.0041(11) 0.0119(11) -0.0058(11)
C17 0.0214(13) 0.0298(14) 0.0187(12) -0.0057(10) 0.0104(11) -0.0062(11)
C18 0.0156(11) 0.0230(12) 0.0167(11) 0.0004(10) 0.0069(10) -0.0033(9)
C19 0.0185(12) 0.0263(13) 0.0175(11) -0.0010(10) 0.0092(10) -0.0043(10)
C20 0.0222(13) 0.0309(14) 0.0168(12) -0.0049(10) 0.0109(11) -0.0063(11)
C21 0.0165(11) 0.0216(12) 0.0163(11) 0.0028(9) 0.0066(10) -0.0023(9)
O7 0.0230(10) 0.033(6) 0.0256(11) -0.012(2) 0.0008(9) 0.0025(16)
C22 0.065(4) 0.070(4) 0.057(4) -0.010(3) 0.003(3) 0.017(3)
C23 0.104(6) 0.131(10) 0.082(5) 0.006(5) 0.012(5) -0.008(6)
O7A 0.0230(10) 0.033(6) 0.0256(11) -0.012(2) 0.0008(9) 0.0025(16)
C22A 0.065(4) 0.070(4) 0.057(4) -0.010(3) 0.003(3) 0.017(3)
C23A 0.104(6) 0.131(10) 0.082(5) 0.006(5) 0.012(5) -0.008(6)
O1E 0.154(4) 0.081(3) 0.075(2) 0.004(2) 0.059(3) -0.017(3)
C1E 0.154(4) 0.081(3) 0.075(2) 0.004(2) 0.059(3) -0.017(3)
C2E 0.154(4) 0.081(3) 0.075(2) 0.004(2) 0.059(3) -0.017(3)
O1EA 0.154(4) 0.081(3) 0.075(2) 0.004(2) 0.059(3) -0.017(3)
C1EA 0.154(4) 0.081(3) 0.075(2) 0.004(2) 0.059(3) -0.017(3)
C2EA 0.154(4) 0.081(3) 0.075(2) 0.004(2) 0.059(3) -0.017(3)
O1W 0.106(13) 0.119(14) 0.053(8) 0.003(9) 0.036(9) 0.021(11)
O1WA 0.106(13) 0.119(14) 0.053(8) 0.003(9) 0.036(9) 0.021(11)

loop_
_atom_type_symbol
_atom_type_description
_atom_type_scat_dispersion_real
_atom_type_scat_dispersion_imag
_atom_type_scat_source
C C 0.0033 0.0016 'International Tables Vol C Tables 4.2.6.8 and 6.1.1.4'
H H 0.0000 0.0000 'International Tables Vol C Tables 4.2.6.8 and 6.1.1.4'
N N 0.0061 0.0033 'International Tables Vol C Tables 4.2.6.8 and 6.1.1.4'
O O 0.0106 0.0060 'International Tables Vol C Tables 4.2.6.8 and 6.1.1.4'
Co Co 0.3494 0.9721 'International Tables Vol C Tables 4.2.6.8 and 6.1.1.4'

loop_
_geom_angle_atom_site_label_1
_geom_angle_atom_site_label_2
_geom_angle_atom_site_label_3
_geom_angle
_geom_angle_site_symmetry_1
_geom_angle_site_symmetry_3
_geom_angle_publ_flag
O1 Co1 O3 93.37(8) . 6_566 ?
O1 Co1 O3 88.62(8) . 4_655 ?
O3 Co1 O3 82.08(8) 6_566 4_655 ?
O1 Co1 O5 96.18(8) . 8_556 ?
O3 Co1 O5 162.40(8) 6_566 8_556 ?
O3 Co1 O5 112.84(8) 4_655 8_556 ?
O1 Co1 O6 101.13(8) . 8_556 ?
O3 Co1 O6 101.45(7) 6_566 8_556 ?
O3 Co1 O6 169.33(8) 4_655 8_556 ?
O5 Co1 O6 62.20(8) 8_556 8_556 ?
O1 Co1 O7 171.8(9) . . ?
O3 Co1 O7 83.5(8) 6_566 . ?
O3 Co1 O7 83.5(8) 4_655 . ?
O5 Co1 O7 88.9(9) 8_556 . ?
O6 Co1 O7 86.9(8) 8_556 . ?
O1 Co1 O7A 168.4(13) . . ?
O3 Co1 O7A 83.0(12) 6_566 . ?
O3 Co1 O7A 80.0(12) 4_655 . ?
O5 Co1 O7A 90.3(14) 8_556 . ?
O6 Co1 O7A 90.4(12) 8_556 . ?
O1 Co1 C21 103.99(8) . 8_556 ?
O3 Co1 C21 131.87(8) 6_566 8_556 ?
O3 Co1 C21 141.58(9) 4_655 8_556 ?
O5 Co1 C21 30.96(8) 8_556 8_556 ?
O6 Co1 C21 31.68(8) 8_556 8_556 ?
O7 Co1 C21 83.6(9) . 8_556 ?
O7A Co1 C21 86.5(14) . 8_556 ?
O2 Co2 O2 180.0 7_656 . ?
O2 Co2 O4 88.91(8) 7_656 6_566 ?
O2 Co2 O4 91.09(8) . 6_566 ?
O2 Co2 O4 91.09(8) 7_656 4_645 ?
O2 Co2 O4 88.91(8) . 4_645 ?
O4 Co2 O4 180.00(11) 6_566 4_645 ?
O2 Co2 O6 88.09(8) 7_656 8_556 ?
O2 Co2 O6 91.91(8) . 8_556 ?
O4 Co2 O6 90.31(7) 6_566 8_556 ?
O4 Co2 O6 89.69(7) 4_645 8_556 ?
O2 Co2 O6 91.91(8) 7_656 2_655 ?
O2 Co2 O6 88.09(8) . 2_655 ?
O4 Co2 O6 89.69(7) 6_566 2_655 ?
O4 Co2 O6 90.31(7) 4_645 2_655 ?
O6 Co2 O6 180.00(11) 8_556 2_655 ?
O2 Co2 O1WA 143.9(4) 7_656 . ?
O2 Co2 O1WA 36.1(3) . . ?
O4 Co2 O1WA 71.2(3) 6_566 . ?
O4 Co2 O1WA 108.8(3) 4_645 . ?
O6 Co2 O1WA 63.0(4) 8_556 . ?
O6 Co2 O1WA 117.0(4) 2_655 . ?
O2 Co2 O1W 151.43(15) 7_656 . ?
O2 Co2 O1W 28.56(15) . . ?
O4 Co2 O1W 73.91(13) 6_566 . ?
O4 Co2 O1W 106.09(13) 4_645 . ?
O6 Co2 O1W 69.77(15) 8_556 . ?
O6 Co2 O1W 110.23(15) 2_655 . ?
C7 O1 Co1 128.93(17) . . ?
C7 O2 Co2 136.21(18) . . ?
C14 O3 Co1 121.76(16) . 6_565 ?
C14 O3 Co1 132.78(16) . 4_645 ?
Co1 O3 Co1 97.92(8) 6_565 4_645 ?
C14 O4 Co2 145.83(18) . 4_655 ?
C21 O5 Co1 89.04(16) . 8_455 ?
C21 O6 Co1 88.18(16) . 8_455 ?
C21 O6 Co2 136.11(17) . 2_655 ?
Co1 O6 Co2 108.62(8) 8_455 2_655 ?
C15 N1 C1 121.7(2) . . ?
C15 N1 C8 119.2(2) . . ?
C1 N1 C8 117.0(2) . . ?
C6 C1 C2 119.5(3) . . ?
C6 C1 N1 121.2(3) . . ?
C2 C1 N1 119.3(2) . . ?
C1 C2 C3 120.5(3) . . ?
C1 C2 H2A 119.7 . . ?
C3 C2 H2A 119.7 . . ?
C4 C3 C2 120.2(3) . . ?
C4 C3 H3A 119.9 . . ?
C2 C3 H3A 119.9 . . ?
C3 C4 C5 118.9(2) . . ?
C3 C4 C7 121.5(2) . . ?
C5 C4 C7 119.4(2) . . ?
C4 C5 C6 121.0(3) . . ?
C4 C5 H5A 119.5 . . ?
C6 C5 H5A 119.5 . . ?
C1 C6 C5 119.8(3) . . ?
C1 C6 H6A 120.1 . . ?
C5 C6 H6A 120.1 . . ?
O2 C7 O1 126.1(2) . . ?
O2 C7 C4 115.9(2) . . ?
O1 C7 C4 118.0(2) . . ?
C13 C8 C9 120.0(3) . . ?
C13 C8 N1 119.6(3) . . ?
C9 C8 N1 120.5(2) . . ?
C10 C9 C8 119.8(3) . . ?
C10 C9 H9A 120.1 . . ?
C8 C9 H9A 120.1 . . ?
C11 C10 C9 120.3(3) . . ?
C11 C10 H10A 119.9 . . ?
C9 C10 H10A 119.9 . . ?
C10 C11 C12 119.4(2) . . ?
C10 C11 C14 121.6(2) . . ?
C12 C11 C14 118.9(2) . . ?
C11 C12 C13 120.5(3) . . ?
C11 C12 H12A 119.8 . . ?
C13 C12 H12A 119.8 . . ?
C8 C13 C12 119.9(3) . . ?
C8 C13 H13A 120.0 . . ?
C12 C13 H13A 120.0 . . ?
O4 C14 O3 124.6(2) . . ?
O4 C14 C11 117.3(2) . . ?
O3 C14 C11 118.1(2) . . ?
N1 C15 C16 120.8(2) . . ?
N1 C15 C20 120.2(2) . . ?
C16 C15 C20 119.0(2) . . ?
C17 C16 C15 120.1(2) . . ?
C17 C16 H16A 120.0 . . ?
C15 C16 H16A 120.0 . . ?
C16 C17 C18 120.8(3) . . ?
C16 C17 H17A 119.6 . . ?
C18 C17 H17A 119.6 . . ?
C17 C18 C19 119.4(2) . . ?
C17 C18 C21 120.1(2) . . ?
C19 C18 C21 120.3(2) . . ?
C20 C19 C18 120.3(2) . . ?
C20 C19 H19A 119.8 . . ?
C18 C19 H19A 119.8 . . ?
C19 C20 C15 120.3(3) . . ?
C19 C20 H20A 119.9 . . ?
C15 C20 H20A 119.9 . . ?
O5 C21 O6 118.9(2) . . ?
O5 C21 C18 120.2(2) . . ?
O6 C21 C18 120.6(2) . . ?
O5 C21 Co1 60.00(14) . 8_455 ?
O6 C21 Co1 60.13(13) . 8_455 ?
C18 C21 Co1 163.24(19) . 8_455 ?
C22 O7 Co1 132.7(18) . . ?
C22 O7 H7A 113.6 . . ?
Co1 O7 H7A 113.6 . . ?
O7 C22 C23 110.2(11) . . ?
O7 C22 H22A 109.6 . . ?
C23 C22 H22A 109.6 . . ?
O7 C22 H22B 109.6 . . ?
C23 C22 H22B 109.6 . . ?
H22A C22 H22B 108.1 . . ?
C22 C23 H23A 109.5 . . ?
C22 C23 H23B 109.5 . . ?
H23A C23 H23B 109.5 . . ?
C22 C23 H23C 109.5 . . ?
H23A C23 H23C 109.5 . . ?
H23B C23 H23C 109.5 . . ?
C22A O7A Co1 131(3) . . ?
C22A O7A H7AA 114.6 . . ?
Co1 O7A H7AA 114.6 . . ?
O7A C22A C23A 108.0(18) . . ?
O7A C22A H22C 110.1 . . ?
C23A C22A H22C 110.1 . . ?
O7A C22A H22D 110.1 . . ?
C23A C22A H22D 110.1 . . ?
H22C C22A H22D 108.4 . . ?
C22A C23A H23D 109.5 . . ?
C22A C23A H23E 109.5 . . ?
H23D C23A H23E 109.5 . . ?
C22A C23A H23F 109.5 . . ?
H23D C23A H23F 109.5 . . ?
H23E C23A H23F 109.5 . . ?
C1E O1E H1EE 109.5 . . ?
O1E C1E C2E 112.9(14) . . ?
O1E C1E H1EA 109.0 . . ?
C2E C1E H1EA 109.0 . . ?
O1E C1E H1EB 109.0 . . ?
C2E C1E H1EB 109.0 . . ?
H1EA C1E H1EB 107.8 . . ?
C1E C2E H2EA 109.5 . . ?
C1E C2E H2EB 109.5 . . ?
H2EA C2E H2EB 109.5 . . ?
C1E C2E H2EC 109.5 . . ?
H2EA C2E H2EC 109.5 . . ?
H2EB C2E H2EC 109.5 . . ?
C1EA O1EA H1EF 109.5 . . ?
O1EA C1EA C2EA 108.9(9) . . ?
O1EA C1EA H1EC 109.9 . . ?
C2EA C1EA H1EC 109.9 . . ?
O1EA C1EA H1ED 109.9 . . ?
C2EA C1EA H1ED 109.9 . . ?
H1EC C1EA H1ED 108.3 . . ?
C1EA C2EA H2ED 109.5 . . ?
C1EA C2EA H2EE 109.5 . . ?
H2ED C2EA H2EE 109.5 . . ?
C1EA C2EA H2EF 109.5 . . ?
H2ED C2EA H2EF 109.5 . . ?
H2EE C2EA H2EF 109.5 . . ?
Co2 O1W H1W1 109.6 . . ?
Co2 O1W H1W2 109.5 . . ?
H1W1 O1W H1W2 109.5 . . ?
Co2 O1WA H1W3 109.7 . . ?
Co2 O1WA H1W4 109.0 . . ?
H1W3 O1WA H1W4 109.5 . . ?

loop_
_geom_bond_atom_site_label_1
_geom_bond_atom_site_label_2
_geom_bond_distance
_geom_bond_site_symmetry_2
_geom_bond_publ_flag
Co1 O1 2.0523(18) . ?
Co1 O3 2.0712(18) 6_566 ?
Co1 O3 2.1014(19) 4_655 ?
Co1 O5 2.120(2) 8_556 ?
Co1 O6 2.1238(19) 8_556 ?
Co1 O7 2.12(2) . ?
Co1 O7A 2.19(4) . ?
Co1 C21 2.448(3) 8_556 ?
Co2 O2 2.0163(19) 7_656 ?
Co2 O2 2.0164(19) . ?
Co2 O4 2.1024(19) 6_566 ?
Co2 O4 2.1024(19) 4_645 ?
Co2 O6 2.1398(19) 8_556 ?
Co2 O6 2.1398(19) 2_655 ?
Co2 O1WA 8.54(5) . ?
Co2 O1W 9.19(2) . ?
O1 C7 1.272(3) . ?
O2 C7 1.248(3) . ?
O3 C14 1.285(3) . ?
O4 C14 1.238(3) . ?
O5 C21 1.259(3) . ?
O6 C21 1.286(3) . ?
N1 C15 1.398(3) . ?
N1 C1 1.423(3) . ?
N1 C8 1.432(3) . ?
C1 C6 1.383(4) . ?
C1 C2 1.386(4) . ?
C2 C3 1.390(4) . ?
C2 H2A 0.9500 . ?
C3 C4 1.385(4) . ?
C3 H3A 0.9500 . ?
C4 C5 1.388(4) . ?
C4 C7 1.501(3) . ?
C5 C6 1.391(4) . ?
C5 H5A 0.9500 . ?
C6 H6A 0.9500 . ?
C8 C13 1.383(4) . ?
C8 C9 1.392(4) . ?
C9 C10 1.391(4) . ?
C9 H9A 0.9500 . ?
C10 C11 1.388(4) . ?
C10 H10A 0.9500 . ?
C11 C12 1.388(4) . ?
C11 C14 1.497(3) . ?
C12 C13 1.389(4) . ?
C12 H12A 0.9500 . ?
C13 H13A 0.9500 . ?
C15 C16 1.402(4) . ?
C15 C20 1.410(4) . ?
C16 C17 1.383(4) . ?
C16 H16A 0.9500 . ?
C17 C18 1.393(4) . ?
C17 H17A 0.9500 . ?
C18 C19 1.398(4) . ?
C18 C21 1.473(4) . ?
C19 C20 1.382(4) . ?
C19 H19A 0.9500 . ?
C20 H20A 0.9500 . ?
O7 C22 1.415(16) . ?
O7 H7A 0.9500 . ?
C22 C23 1.521(14) . ?
C22 H22A 0.9900 . ?
C22 H22B 0.9900 . ?
C23 H23A 0.9800 . ?
C23 H23B 0.9800 . ?
C23 H23C 0.9800 . ?
O7A C22A 1.424(19) . ?
O7A H7AA 0.9500 . ?
C22A C23A 1.540(16) . ?
C22A H22C 0.9900 . ?
C22A H22D 0.9900 . ?
C23A H23D 0.9800 . ?
C23A H23E 0.9800 . ?
C23A H23F 0.9800 . ?
O1E C1E 1.450(15) . ?
O1E H1EE 0.8400 . ?
C1E C2E 1.486(14) . ?
C1E H1EA 0.9900 . ?
C1E H1EB 0.9900 . ?
C2E H2EA 0.9800 . ?
C2E H2EB 0.9800 . ?
C2E H2EC 0.9800 . ?
O1EA C1EA 1.365(11) . ?
O1EA H1EF 0.8400 . ?
C1EA C2EA 1.452(12) . ?
C1EA H1EC 0.9900 . ?
C1EA H1ED 0.9900 . ?
C2EA H2ED 0.9800 . ?
C2EA H2EE 0.9800 . ?
C2EA H2EF 0.9800 . ?
O1W H1W1 0.9800 . ?
O1W H1W2 0.9800 . ?
O1WA H1W3 0.9800 . ?
O1WA H1W4 0.9800 . ?
